data_2312515
loop_
_publ_author_name
'Abrahams, Brendan F.'
'Commons, Christopher J.'
'Hudson, Timothy A.'
'Sanchez-Arlt, Robin'

_publ_section_title
;
 Supramolecular hydrogen-bonded networks formed from copper(II)
 carboxylate dimers.
;
_journal_coeditor_code JX3083
_journal_issue 6
_journal_name_full 'Acta crystallographica. Section C, Structural chemistry'
_journal_paper_doi 10.1107/S2053229624004534
_journal_volume 80
_journal_year 2024
_chemical_formula_iupac '(C14 H19 N2)2 [Cu2 (C7 H5 O3)2 (C7 H4 O3)2 (H2 O1)2], 3(C4 H8 O2), H2 O1'
_chemical_formula_moiety '2(C14 H19 N2 +), C28 H22 Cu2 O14 2-, 3(C4 H8 O2), H2 O1'
_chemical_formula_sum 'C68 H84 Cu2 N4 O21'
_chemical_formula_weight 1420.47
_chemical_name_systematic
;
Bis[8-(dimethylamino)-<i>N</i>,<i>N</i>-dimethylnaphthalen-1-aminium]
bis(\m-4-hydroxybenzoato)bis(\m-4-oxidobenzoato)bis[aquacopper(II)]
dioxane trisolvate monohydrate
;
_space_group_crystal_system triclinic
_space_group_IT_number 2
_space_group_name_Hall '-P 1'
_space_group_name_H-M_alt 'P -1'
_atom_sites_solution_hydrogens mixed
_atom_sites_solution_primary dual
_audit_creation_method
;
Olex2 1.5
(compiled 2024.02.16 svn.r378c4104 for OlexSys, GUI svn.r6928)
;
_cell_angle_alpha 69.581(3)
_cell_angle_beta 75.988(2)
_cell_angle_gamma 79.651(2)
_cell_formula_units_Z 1
_cell_length_a 10.2155(2)
_cell_length_b 12.0897(3)
_cell_length_c 15.7111(4)
_cell_measurement_reflns_used 13870
_cell_measurement_temperature 100.01(10)
_cell_measurement_theta_max 76.3590
_cell_measurement_theta_min 3.9410
_cell_volume 1754.64(8)
_computing_cell_refinement
;
CrysAlis PRO (Rigaku OD, 2021)
;
_computing_data_collection
;
CrysAlis PRO (Rigaku OD, 2021)
;
_computing_data_reduction
;
CrysAlis PRO (Rigaku OD, 2021)
;
_computing_molecular_graphics
;
OLEX2 (Dolomanov <i>et al.</i>, 2009)
;
_computing_publication_material
;
OLEX2 (Dolomanov <i>et al.</i>, 2009)
;
_computing_structure_refinement
;
SHELXL2018 (Sheldrick, 2015<i>b</i>)
;
_computing_structure_solution
;
SHELXT2018 (Sheldrick, 2015<i>a</i>)
;
_diffrn_ambient_temperature 100.01(10)
_diffrn_detector 'Hybrid Pixel Array Detector'
_diffrn_detector_area_resol_mean 10.0000
_diffrn_measured_fraction_theta_full 0.998
_diffrn_measured_fraction_theta_max 0.993
_diffrn_measurement_device 'four-circle diffractometer'
_diffrn_measurement_device_type 'Rigaku XtaLAB Synergy Dualflex diffractometer with a HyPix detector'
_diffrn_measurement_method '\w scans'
_diffrn_radiation_monochromator mirror
_diffrn_radiation_probe x-ray
_diffrn_radiation_type 'Cu K\a'
_diffrn_radiation_wavelength 1.54184
_diffrn_reflns_av_R_equivalents 0.0356
_diffrn_reflns_av_unetI/netI 0.0355
_diffrn_reflns_limit_h_max 12
_diffrn_reflns_limit_h_min -11
_diffrn_reflns_limit_k_max 14
_diffrn_reflns_limit_k_min -14
_diffrn_reflns_limit_l_max 19
_diffrn_reflns_limit_l_min -19
_diffrn_reflns_number 21601
_diffrn_reflns_theta_full 67.684
_diffrn_reflns_theta_max 70.067
_diffrn_reflns_theta_min 3.923
_diffrn_source 'micro-focus sealed X-ray tube'
_exptl_absorpt_coefficient_mu 1.378
_exptl_absorpt_correction_T_max 1.00000
_exptl_absorpt_correction_T_min 0.88981
_exptl_absorpt_correction_type multi-scan
_exptl_absorpt_process_details
;
(CrysAlis PRO; Rigaku OD, 2021)
;
_exptl_crystal_colour 'dark green'
_exptl_crystal_density_diffrn 1.344
_exptl_crystal_description irregular
_exptl_crystal_F_000 746
_exptl_crystal_size_max 0.191
_exptl_crystal_size_mid 0.155
_exptl_crystal_size_min 0.116
_refine_diff_density_max 1.052
_refine_diff_density_min -0.617
_refine_ls_extinction_method none
_refine_ls_goodness_of_fit_ref 1.051
_refine_ls_hydrogen_treatment mixed
_refine_ls_matrix_type full
_refine_ls_number_parameters 361
_refine_ls_number_reflns 6618
_refine_ls_number_restraints 3
_refine_ls_restrained_S_all 1.052
_refine_ls_R_factor_all 0.0693
_refine_ls_R_factor_gt 0.0640
_refine_ls_shift/su_max 0.001
_refine_ls_shift/su_mean 0.000
_refine_ls_structure_factor_coef Fsqd
_refine_ls_weighting_details 'w=1/[\s^2^(Fo^2^)+(0.1040P)^2^+1.3001P] where P=(Fo^2^+2Fc^2^)/3'
_refine_ls_weighting_scheme calc
_refine_ls_wR_factor_gt 0.1831
_refine_ls_wR_factor_ref 0.1894
_reflns_number_gt 5772
_reflns_number_total 6618
_reflns_threshold_expression 'I > 2\s(I)'
_cod_data_source_file jx3083.cif
_cod_data_source_block compound_7
_cod_database_code 2312515
_shelx_space_group_comment
;
The symmetry employed for this shelxl refinement is uniquely defined
by the following loop, which should always be used as a source of
symmetry information in preference to the above space-group names.
They are only intended as comments.
;
_shelx_estimated_absorpt_t_min 0.779
_shelx_estimated_absorpt_t_max 0.856

loop_
_space_group_symop_operation_xyz
'x, y, z'
'-x, -y, -z'

loop_
_atom_site_type_symbol
_atom_site_label
_atom_site_fract_x
_atom_site_fract_y
_atom_site_fract_z
_atom_site_U_iso_or_equiv
_atom_site_adp_type
_atom_site_calc_flag
_atom_site_occupancy
_atom_site_disorder_assembly
_atom_site_disorder_group
Cu Cu1 0.41243(3) 1.03328(4) 0.56430(3) 0.05295(19) Uani d 1 . .
O O2 0.28374(18) 1.0623(2) 0.48196(14) 0.0533(5) Uani d 1 . .
O O5 0.53049(19) 0.8085(2) 0.50342(15) 0.0606(6) Uani d 1 . .
O O1 0.43470(19) 1.0072(2) 0.37024(15) 0.0642(6) Uani d 1 . .
O O4 0.3805(2) 0.8663(2) 0.61457(15) 0.0624(6) Uani d 1 . .
O O7 0.2650(2) 1.0729(3) 0.67983(15) 0.0729(7) Uani d 1 . .
H H7A 0.243652 1.006377 0.724847 0.109 Uiso d 1 . .
H H7B 0.294519 1.114115 0.707290 0.109 Uiso d 1 . .
N N1 0.1882(2) 0.4847(3) 0.26458(17) 0.0543(6) Uani d 1 . .
O O3 -0.0933(2) 1.1176(3) 0.20193(17) 0.0803(8) Uani d 1 . .
N N2 0.1811(3) 0.7077(3) 0.23467(18) 0.0642(7) Uani d 1 . .
C C19 0.1764(2) 0.5416(3) 0.48681(19) 0.0466(6) Uani d 1 . .
C C7 0.2451(3) 1.0837(3) 0.2541(2) 0.0472(6) Uani d 1 . .
H H7 0.337867 1.076527 0.225115 0.057 Uiso calc 1 . .
C C2 0.2116(2) 1.0756(2) 0.34692(19) 0.0437(6) Uani d 1 . .
C C1 0.3175(3) 1.0479(3) 0.4042(2) 0.0488(7) Uani d 1 . .
C C18 0.1704(3) 0.4236(3) 0.5491(2) 0.0506(7) Uani d 1 . .
H H18 0.167908 0.409167 0.612828 0.061 Uiso calc 1 . .
C C16 0.1727(3) 0.3519(3) 0.4252(2) 0.0517(7) Uani d 1 . .
H H16 0.172479 0.287161 0.404197 0.062 Uiso calc 1 . .
C C6 0.1453(3) 1.1021(3) 0.2031(2) 0.0518(7) Uani d 1 . .
H H6 0.169295 1.110413 0.138981 0.062 Uiso calc 1 . .
C C20 0.1786(3) 0.5633(3) 0.39178(19) 0.0466(6) Uani d 1 . .
C C3 0.0745(3) 1.0892(3) 0.38825(19) 0.0473(6) Uani d 1 . .
H H3 0.050180 1.088584 0.450726 0.057 Uiso calc 1 . .
C C9 0.4164(3) 0.6634(3) 0.6303(2) 0.0582(8) Uani d 1 . .
C C21 0.1819(3) 0.6831(3) 0.3323(2) 0.0538(7) Uani d 1 . .
C C15 0.1778(3) 0.4643(3) 0.3627(2) 0.0490(7) Uani d 1 . .
C C8 0.4452(3) 0.7875(3) 0.5789(2) 0.0578(8) Uani d 1 . .
C C17 0.1680(3) 0.3309(3) 0.5196(2) 0.0519(7) Uani d 1 . .
H H17 0.163160 0.252830 0.562284 0.062 Uiso calc 1 . .
C C24 0.1809(3) 0.6368(3) 0.5184(2) 0.0518(7) Uani d 1 . .
H H24 0.180192 0.621831 0.582038 0.062 Uiso calc 1 . .
O O6 0.3297(4) 0.3177(3) 0.7702(3) 0.1148(13) Uani d 1 . .
H H6A 0.371348 0.246340 0.764438 0.172 Uiso d 1 . .
C C4 -0.0256(3) 1.1036(3) 0.3387(2) 0.0560(8) Uani d 1 . .
H H4 -0.118384 1.110321 0.367757 0.067 Uiso calc 1 . .
C C22 0.1854(3) 0.7737(3) 0.3652(2) 0.0585(8) Uani d 1 . .
H H22 0.187458 0.852888 0.324297 0.070 Uiso calc 1 . .
C C5 0.0092(3) 1.1083(3) 0.2468(2) 0.0578(8) Uani d 1 . .
C C23 0.1861(3) 0.7495(3) 0.4588(2) 0.0577(7) Uani d 1 . .
H H23 0.190141 0.812351 0.480905 0.069 Uiso calc 1 . .
C C10 0.4835(3) 0.5708(4) 0.5974(3) 0.0669(10) Uani d 1 . .
H H10 0.549054 0.587890 0.541371 0.080 Uiso calc 1 . .
C C14 0.3211(3) 0.6365(4) 0.7131(2) 0.0663(10) Uani d 1 . .
H H14 0.276047 0.698248 0.737315 0.080 Uiso calc 1 . .
C C12 0.3582(4) 0.4321(4) 0.7257(3) 0.0813(12) Uani d 1 . .
C C13 0.2922(3) 0.5228(4) 0.7595(3) 0.0752(11) Uani d 1 . .
H H13 0.226383 0.505690 0.815325 0.090 Uiso calc 1 . .
C C11 0.4570(3) 0.4568(4) 0.6437(3) 0.0734(10) Uani d 1 . .
H H11 0.504593 0.394417 0.621063 0.088 Uiso calc 1 . .
C C25 0.3216(4) 0.4303(4) 0.2238(3) 0.0750(11) Uani d 1 . .
H H25A 0.395746 0.462606 0.234019 0.113 Uiso calc 1 . .
H H25B 0.327582 0.448714 0.157179 0.113 Uiso calc 1 . .
H H25C 0.328733 0.344044 0.253574 0.113 Uiso calc 1 . .
C C26 0.0748(4) 0.4427(4) 0.2452(3) 0.0825(12) Uani d 1 . .
H H26A 0.081251 0.355873 0.269691 0.124 Uiso calc 1 . .
H H26B 0.079407 0.468610 0.178199 0.124 Uiso calc 1 . .
H H26C -0.011534 0.475856 0.274947 0.124 Uiso calc 1 . .
C C28 0.0512(5) 0.7777(4) 0.2101(3) 0.0926(14) Uani d 1 . .
H H28A -0.025759 0.738063 0.253488 0.139 Uiso calc 1 . .
H H28B 0.047433 0.783342 0.146975 0.139 Uiso calc 1 . .
H H28C 0.046878 0.857623 0.213779 0.139 Uiso calc 1 . .
C C27 0.3000(5) 0.7669(5) 0.1724(3) 0.0955(14) Uani d 1 . .
H H27A 0.299074 0.843744 0.180619 0.143 Uiso calc 1 . .
H H27B 0.295990 0.779193 0.107959 0.143 Uiso calc 1 . .
H H27C 0.383474 0.716950 0.187273 0.143 Uiso calc 1 . .
H H1 0.211(5) 0.598(5) 0.228(4) 0.114(17) Uiso d 1 . .
O O8 0.5441(8) 0.8767(9) 0.2438(7) 0.132(3) Uani d 0.5 . .

loop_
_atom_site_aniso_label
_atom_site_aniso_U_11
_atom_site_aniso_U_22
_atom_site_aniso_U_33
_atom_site_aniso_U_12
_atom_site_aniso_U_13
_atom_site_aniso_U_23
Cu1 0.0186(2) 0.0960(4) 0.0415(3) 0.00493(19) -0.00648(16) -0.0234(2)
O2 0.0224(8) 0.0920(15) 0.0451(11) 0.0053(9) -0.0099(7) -0.0247(10)
O5 0.0272(9) 0.1013(17) 0.0495(12) -0.0037(10) -0.0006(8) -0.0257(11)
O1 0.0225(9) 0.120(2) 0.0487(11) 0.0102(10) -0.0099(8) -0.0325(12)
O4 0.0299(10) 0.0950(17) 0.0505(12) 0.0046(10) -0.0019(8) -0.0180(11)
O7 0.0354(11) 0.131(2) 0.0458(12) 0.0177(12) -0.0058(9) -0.0338(13)
N1 0.0398(13) 0.0727(16) 0.0472(13) 0.0024(11) -0.0078(10) -0.0196(12)
O3 0.0341(11) 0.146(3) 0.0556(14) -0.0047(13) -0.0214(10) -0.0195(14)
N2 0.0664(18) 0.0680(17) 0.0434(14) 0.0039(13) -0.0080(12) -0.0068(12)
C19 0.0216(11) 0.0658(17) 0.0450(14) 0.0058(11) -0.0058(10) -0.0142(12)
C7 0.0256(12) 0.0633(17) 0.0459(15) -0.0017(11) -0.0062(10) -0.0113(12)
C2 0.0241(12) 0.0573(15) 0.0449(14) -0.0002(10) -0.0088(10) -0.0111(11)
C1 0.0221(12) 0.0710(18) 0.0481(15) 0.0000(11) -0.0072(11) -0.0149(13)
C18 0.0249(12) 0.0723(19) 0.0436(15) 0.0066(12) -0.0073(10) -0.0103(13)
C16 0.0313(13) 0.0606(17) 0.0581(17) 0.0025(12) -0.0051(12) -0.0187(14)
C6 0.0346(14) 0.0733(19) 0.0403(14) -0.0025(12) -0.0089(11) -0.0097(13)
C20 0.0265(12) 0.0584(16) 0.0468(15) 0.0060(11) -0.0055(10) -0.0129(12)
C3 0.0262(12) 0.0704(18) 0.0411(14) -0.0011(11) -0.0069(10) -0.0143(12)
C9 0.0220(12) 0.096(2) 0.0504(16) 0.0020(13) -0.0126(11) -0.0159(16)
C21 0.0378(14) 0.0630(18) 0.0478(16) 0.0057(12) -0.0059(12) -0.0090(13)
C15 0.0285(12) 0.0656(17) 0.0463(15) 0.0045(11) -0.0061(11) -0.0152(13)
C8 0.0215(12) 0.102(2) 0.0467(16) 0.0049(13) -0.0125(11) -0.0212(16)
C17 0.0279(13) 0.0606(17) 0.0529(16) 0.0043(11) -0.0045(11) -0.0073(13)
C24 0.0279(13) 0.0738(19) 0.0514(16) 0.0046(12) -0.0078(11) -0.0219(14)
O6 0.083(2) 0.109(3) 0.124(3) -0.0259(19) -0.030(2) 0.010(2)
C4 0.0252(13) 0.083(2) 0.0523(17) 0.0019(13) -0.0088(11) -0.0155(15)
C22 0.0465(16) 0.0547(17) 0.0626(19) 0.0037(13) -0.0057(14) -0.0119(14)
C5 0.0289(13) 0.091(2) 0.0475(16) -0.0019(13) -0.0143(11) -0.0123(15)
C23 0.0366(15) 0.0676(19) 0.0652(19) 0.0024(13) -0.0060(13) -0.0231(15)
C10 0.0266(14) 0.101(3) 0.063(2) 0.0046(15) -0.0135(13) -0.0154(18)
C14 0.0295(14) 0.113(3) 0.0489(17) -0.0024(16) -0.0140(12) -0.0146(18)
C12 0.053(2) 0.099(3) 0.080(3) -0.011(2) -0.0307(19) -0.001(2)
C13 0.0372(16) 0.112(3) 0.060(2) -0.0057(18) -0.0115(14) -0.007(2)
C11 0.0379(17) 0.093(3) 0.080(3) 0.0020(16) -0.0188(16) -0.016(2)
C25 0.060(2) 0.101(3) 0.056(2) 0.0127(19) -0.0041(16) -0.0306(19)
C26 0.066(2) 0.119(3) 0.064(2) -0.014(2) -0.0213(18) -0.025(2)
C28 0.099(3) 0.100(3) 0.063(2) 0.027(3) -0.034(2) -0.013(2)
C27 0.100(3) 0.107(3) 0.055(2) -0.020(3) 0.012(2) -0.010(2)
O8 0.084(5) 0.199(9) 0.164(7) 0.039(5) -0.057(5) -0.126(7)

loop_
_atom_type_symbol
_atom_type_description
_atom_type_scat_dispersion_real
_atom_type_scat_dispersion_imag
_atom_type_scat_source
C C 0.0181 0.0091 'International Tables Vol C Tables 4.2.6.8 and 6.1.1.4'
H H 0.0000 0.0000 'International Tables Vol C Tables 4.2.6.8 and 6.1.1.4'
Cu Cu -1.9646 0.5888 'International Tables Vol C Tables 4.2.6.8 and 6.1.1.4'
N N 0.0311 0.0180 'International Tables Vol C Tables 4.2.6.8 and 6.1.1.4'
O O 0.0492 0.0322 'International Tables Vol C Tables 4.2.6.8 and 6.1.1.4'

loop_
_geom_angle_atom_site_label_1
_geom_angle_atom_site_label_2
_geom_angle_atom_site_label_3
_geom_angle_site_symmetry_1
_geom_angle_site_symmetry_3
_geom_angle
_geom_angle_publ_flag
O2 Cu1 O1 . 2_676 169.41(8) ?
O2 Cu1 O7 . . 96.76(8) ?
O5 Cu1 O2 2_676 . 89.56(9) ?
O5 Cu1 O1 2_676 2_676 90.35(10) ?
O5 Cu1 O7 2_676 . 99.17(11) ?
O1 Cu1 O7 2_676 . 93.70(8) ?
O4 Cu1 O2 . . 89.80(10) ?
O4 Cu1 O5 . 2_676 169.45(9) ?
O4 Cu1 O1 . 2_676 88.35(11) ?
O4 Cu1 O7 . . 91.37(11) ?
C1 O2 Cu1 . . 122.97(16) ?
C8 O5 Cu1 . 2_676 121.9(2) ?
C1 O1 Cu1 . 2_676 121.97(19) ?
C8 O4 Cu1 . . 123.8(2) ?
Cu1 O7 H7A . . 110.5 ?
Cu1 O7 H7B . . 114.9 ?
H7A O7 H7B . . 104.2 ?
C15 N1 C25 . . 111.3(2) ?
C15 N1 C26 . . 112.7(3) ?
C15 N1 H1 . . 102(2) ?
C25 N1 H1 . . 99(2) ?
C26 N1 C25 . . 110.5(3) ?
C26 N1 H1 . . 120(2) ?
C21 N2 C28 . . 111.0(3) ?
C21 N2 C27 . . 112.7(3) ?
C21 N2 H1 . . 101(2) ?
C28 N2 H1 . . 119(2) ?
C27 N2 C28 . . 111.1(3) ?
C27 N2 H1 . . 102(2) ?
C20 C19 C18 . . 119.2(3) ?
C24 C19 C18 . . 120.9(3) ?
C24 C19 C20 . . 119.9(3) ?
C2 C7 H7 . . 119.5 ?
C2 C7 C6 . . 121.0(2) ?
C6 C7 H7 . . 119.5 ?
C7 C2 C1 . . 121.5(2) ?
C7 C2 C3 . . 118.9(2) ?
C3 C2 C1 . . 119.5(2) ?
O2 C1 O1 . . 125.5(2) ?
O2 C1 C2 . . 118.1(2) ?
O1 C1 C2 . . 116.3(3) ?
C19 C18 H18 . . 119.2 ?
C17 C18 C19 . . 121.7(3) ?
C17 C18 H18 . . 119.2 ?
C15 C16 H16 . . 119.4 ?
C15 C16 C17 . . 121.2(3) ?
C17 C16 H16 . . 119.4 ?
C7 C6 H6 . . 120.4 ?
C7 C6 C5 . . 119.3(3) ?
C5 C6 H6 . . 120.4 ?
C19 C20 C21 . . 117.3(3) ?
C19 C20 C15 . . 117.9(3) ?
C15 C20 C21 . . 124.8(3) ?
C2 C3 H3 . . 119.8 ?
C4 C3 C2 . . 120.4(3) ?
C4 C3 H3 . . 119.8 ?
C10 C9 C8 . . 120.9(3) ?
C10 C9 C14 . . 118.6(4) ?
C14 C9 C8 . . 120.5(3) ?
C20 C21 N2 . . 118.2(3) ?
C22 C21 N2 . . 120.4(3) ?
C22 C21 C20 . . 121.4(3) ?
C16 C15 N1 . . 120.8(3) ?
C16 C15 C20 . . 120.9(3) ?
C20 C15 N1 . . 118.3(3) ?
O5 C8 O4 . . 124.6(3) ?
O5 C8 C9 . . 118.6(3) ?
O4 C8 C9 . . 116.8(3) ?
C18 C17 C16 . . 119.2(3) ?
C18 C17 H17 . . 120.4 ?
C16 C17 H17 . . 120.4 ?
C19 C24 H24 . . 119.6 ?
C23 C24 C19 . . 120.7(3) ?
C23 C24 H24 . . 119.6 ?
C12 O6 H6A . . 133.4 ?
C3 C4 H4 . . 119.9 ?
C3 C4 C5 . . 120.1(3) ?
C5 C4 H4 . . 119.9 ?
C21 C22 H22 . . 119.9 ?
C21 C22 C23 . . 120.2(3) ?
C23 C22 H22 . . 119.9 ?
O3 C5 C6 . . 122.0(3) ?
O3 C5 C4 . . 117.9(3) ?
C4 C5 C6 . . 120.2(3) ?
C24 C23 C22 . . 120.5(3) ?
C24 C23 H23 . . 119.7 ?
C22 C23 H23 . . 119.7 ?
C9 C10 H10 . . 119.3 ?
C11 C10 C9 . . 121.3(3) ?
C11 C10 H10 . . 119.3 ?
C9 C14 H14 . . 119.7 ?
C13 C14 C9 . . 120.6(4) ?
C13 C14 H14 . . 119.7 ?
O6 C12 C13 . . 121.3(4) ?
O6 C12 C11 . . 118.6(5) ?
C13 C12 C11 . . 120.1(4) ?
C14 C13 C12 . . 120.3(4) ?
C14 C13 H13 . . 119.9 ?
C12 C13 H13 . . 119.9 ?
C10 C11 C12 . . 119.1(4) ?
C10 C11 H11 . . 120.4 ?
C12 C11 H11 . . 120.4 ?
N1 C25 H25A . . 109.5 ?
N1 C25 H25B . . 109.5 ?
N1 C25 H25C . . 109.5 ?
H25A C25 H25B . . 109.5 ?
H25A C25 H25C . . 109.5 ?
H25B C25 H25C . . 109.5 ?
N1 C26 H26A . . 109.5 ?
N1 C26 H26B . . 109.5 ?
N1 C26 H26C . . 109.5 ?
H26A C26 H26B . . 109.5 ?
H26A C26 H26C . . 109.5 ?
H26B C26 H26C . . 109.5 ?
N2 C28 H28A . . 109.5 ?
N2 C28 H28B . . 109.5 ?
N2 C28 H28C . . 109.5 ?
H28A C28 H28B . . 109.5 ?
H28A C28 H28C . . 109.5 ?
H28B C28 H28C . . 109.5 ?
N2 C27 H27A . . 109.5 ?
N2 C27 H27B . . 109.5 ?
N2 C27 H27C . . 109.5 ?
H27A C27 H27B . . 109.5 ?
H27A C27 H27C . . 109.5 ?
H27B C27 H27C . . 109.5 ?

loop_
_geom_bond_atom_site_label_1
_geom_bond_atom_site_label_2
_geom_bond_site_symmetry_2
_geom_bond_distance
_geom_bond_publ_flag
Cu1 O2 . 1.9661(19) ?
Cu1 O5 2_676 1.952(3) ?
Cu1 O1 2_676 1.972(2) ?
Cu1 O4 . 1.951(3) ?
Cu1 O7 . 2.195(2) ?
O2 C1 . 1.251(4) ?
O5 C8 . 1.265(4) ?
O1 C1 . 1.273(3) ?
O4 C8 . 1.274(4) ?
O7 H7A . 0.8868 ?
O7 H7B . 0.8899 ?
N1 C15 . 1.454(4) ?
N1 C25 . 1.500(4) ?
N1 C26 . 1.477(5) ?
N1 H1 . 1.33(5) ?
O3 C5 . 1.366(4) ?
N2 C21 . 1.458(4) ?
N2 C28 . 1.498(5) ?
N2 C27 . 1.481(5) ?
N2 H1 . 1.34(5) ?
C19 C18 . 1.423(4) ?
C19 C20 . 1.418(4) ?
C19 C24 . 1.415(4) ?
C7 H7 . 0.9500 ?
C7 C2 . 1.387(4) ?
C7 C6 . 1.387(4) ?
C2 C1 . 1.491(4) ?
C2 C3 . 1.400(4) ?
C18 H18 . 0.9500 ?
C18 C17 . 1.360(5) ?
C16 H16 . 0.9500 ?
C16 C15 . 1.372(4) ?
C16 C17 . 1.405(4) ?
C6 H6 . 0.9500 ?
C6 C5 . 1.395(4) ?
C20 C21 . 1.425(4) ?
C20 C15 . 1.425(4) ?
C3 H3 . 0.9500 ?
C3 C4 . 1.381(4) ?
C9 C8 . 1.480(5) ?
C9 C10 . 1.396(5) ?
C9 C14 . 1.397(4) ?
C21 C22 . 1.373(5) ?
C17 H17 . 0.9500 ?
C24 H24 . 0.9500 ?
C24 C23 . 1.360(5) ?
O6 H6A . 0.9151 ?
O6 C12 . 1.363(6) ?
C4 H4 . 0.9500 ?
C4 C5 . 1.384(4) ?
C22 H22 . 0.9500 ?
C22 C23 . 1.396(5) ?
C23 H23 . 0.9500 ?
C10 H10 . 0.9500 ?
C10 C11 . 1.357(6) ?
C14 H14 . 0.9500 ?
C14 C13 . 1.361(6) ?
C12 C13 . 1.381(7) ?
C12 C11 . 1.406(6) ?
C13 H13 . 0.9500 ?
C11 H11 . 0.9500 ?
C25 H25A . 0.9800 ?
C25 H25B . 0.9800 ?
C25 H25C . 0.9800 ?
C26 H26A . 0.9800 ?
C26 H26B . 0.9800 ?
C26 H26C . 0.9800 ?
C28 H28A . 0.9800 ?
C28 H28B . 0.9800 ?
C28 H28C . 0.9800 ?
C27 H27A . 0.9800 ?
C27 H27B . 0.9800 ?
C27 H27C . 0.9800 ?

loop_
_geom_torsion_atom_site_label_1
_geom_torsion_atom_site_label_2
_geom_torsion_atom_site_label_3
_geom_torsion_atom_site_label_4
_geom_torsion_site_symmetry_1
_geom_torsion_site_symmetry_2
_geom_torsion_site_symmetry_3
_geom_torsion_site_symmetry_4
_geom_torsion
_geom_torsion_publ_flag
Cu1 O2 C1 O1 . . . . 4.0(5) ?
Cu1 O2 C1 C2 . . . . -178.53(19) ?
Cu1 O5 C8 O4 2_676 . . . 5.8(4) ?
Cu1 O5 C8 C9 2_676 . . . -174.54(18) ?
Cu1 O1 C1 O2 2_676 . . . -3.0(5) ?
Cu1 O1 C1 C2 2_676 . . . 179.5(2) ?
Cu1 O4 C8 O5 . . . . -5.4(4) ?
Cu1 O4 C8 C9 . . . . 174.92(18) ?
N2 C21 C22 C23 . . . . 179.9(3) ?
C19 C18 C17 C16 . . . . 0.5(4) ?
C19 C20 C21 N2 . . . . -178.6(2) ?
C19 C20 C21 C22 . . . . 1.2(4) ?
C19 C20 C15 N1 . . . . -176.4(2) ?
C19 C20 C15 C16 . . . . 1.0(4) ?
C19 C24 C23 C22 . . . . 0.8(4) ?
C7 C2 C1 O2 . . . . 167.6(3) ?
C7 C2 C1 O1 . . . . -14.7(4) ?
C7 C2 C3 C4 . . . . 3.7(5) ?
C7 C6 C5 O3 . . . . -175.1(3) ?
C7 C6 C5 C4 . . . . 4.1(5) ?
C2 C7 C6 C5 . . . . -2.3(5) ?
C2 C3 C4 C5 . . . . -2.0(5) ?
C1 C2 C3 C4 . . . . -173.8(3) ?
C18 C19 C20 C21 . . . . 178.7(2) ?
C18 C19 C20 C15 . . . . -1.4(4) ?
C18 C19 C24 C23 . . . . -179.7(2) ?
C6 C7 C2 C1 . . . . 175.9(3) ?
C6 C7 C2 C3 . . . . -1.5(5) ?
C20 C19 C18 C17 . . . . 0.7(4) ?
C20 C19 C24 C23 . . . . 0.6(4) ?
C20 C21 C22 C23 . . . . 0.1(5) ?
C3 C2 C1 O2 . . . . -15.0(4) ?
C3 C2 C1 O1 . . . . 162.7(3) ?
C3 C4 C5 O3 . . . . 177.3(3) ?
C3 C4 C5 C6 . . . . -1.9(5) ?
C9 C10 C11 C12 . . . . 1.1(5) ?
C9 C14 C13 C12 . . . . 0.8(5) ?
C21 C20 C15 N1 . . . . 3.4(4) ?
C21 C20 C15 C16 . . . . -179.1(3) ?
C21 C22 C23 C24 . . . . -1.1(5) ?
C15 C16 C17 C18 . . . . -0.9(4) ?
C15 C20 C21 N2 . . . . 1.5(4) ?
C15 C20 C21 C22 . . . . -178.6(3) ?
C8 C9 C10 C11 . . . . -179.5(3) ?
C8 C9 C14 C13 . . . . 178.5(3) ?
C17 C16 C15 N1 . . . . 177.5(2) ?
C17 C16 C15 C20 . . . . 0.1(4) ?
C24 C19 C18 C17 . . . . -179.1(2) ?
C24 C19 C20 C21 . . . . -1.5(4) ?
C24 C19 C20 C15 . . . . 178.3(2) ?
O6 C12 C13 C14 . . . . -179.1(3) ?
O6 C12 C11 C10 . . . . 178.2(3) ?
C10 C9 C8 O5 . . . . 1.1(4) ?
C10 C9 C8 O4 . . . . -179.2(3) ?
C10 C9 C14 C13 . . . . -1.5(5) ?
C14 C9 C8 O5 . . . . -178.9(3) ?
C14 C9 C8 O4 . . . . 0.9(4) ?
C14 C9 C10 C11 . . . . 0.5(5) ?
C13 C12 C11 C10 . . . . -1.8(6) ?
C11 C12 C13 C14 . . . . 0.8(6) ?
C25 N1 C15 C16 . . . . -66.3(4) ?
C25 N1 C15 C20 . . . . 111.1(3) ?
C26 N1 C15 C16 . . . . 58.5(4) ?
C26 N1 C15 C20 . . . . -124.1(3) ?
C28 N2 C21 C20 . . . . 112.3(4) ?
C28 N2 C21 C22 . . . . -67.5(4) ?
C27 N2 C21 C20 . . . . -122.3(3) ?
C27 N2 C21 C22 . . . . 57.8(4) ?
